data_7012470
loop_
_publ_author_name
'Bowden, Thomas A.'
'Milton, Heather L.'
'Slawin, Alexandra M. Z.'
'Lightfoot, Philip'

_publ_section_title
;
 Hydrothermal syntheses and crystal structures of three zinc
 succinates: Zn(C4H4O4)-\a, Zn(C4H4O4)-\b and K2Zn(C4H4O4)2
;
_journal_issue 5
_journal_name_full 'Dalton Transactions'
_journal_page_first 936
_journal_paper_doi 10.1039/b211181k
_journal_year 2003
_chemical_formula_sum 'C8 H8 K2 O8 Zn'
_chemical_formula_weight 375.71
_chemical_name_systematic
;
?
;
_space_group_IT_number 15
_symmetry_cell_setting monoclinic
_symmetry_space_group_name_Hall '-I 2ya'
_symmetry_space_group_name_H-M 'I 1 2/a 1'
_atom_sites_solution_hydrogens geom
_atom_sites_solution_primary direct
_atom_sites_solution_secondary difmap
_audit_creation_method SHELXL-97
_cell_angle_alpha 90.00
_cell_angle_beta 106.26(3)
_cell_angle_gamma 90.00
_cell_formula_units_Z 4
_cell_length_a 7.402(3)
_cell_length_b 21.346(7)
_cell_length_c 8.013(3)
_cell_measurement_temperature 293(2)
_cell_volume 1215.4(8)
_computing_cell_refinement 'CrystalClear (Rigaku Corp., 2000)'
_computing_data_collection 'CrystalClear (Rigaku Corp., 2000)'
_computing_data_reduction 'CrystalClear (Rigaku Corp., 2000)'
_computing_molecular_graphics SHELXTL
_computing_publication_material SHELXTL
_computing_structure_refinement SHELXTL
_computing_structure_solution SHELXTL
_diffrn_ambient_temperature 293(2)
_diffrn_measured_fraction_theta_full 0.940
_diffrn_measured_fraction_theta_max 0.940
_diffrn_measurement_device 'Mercury CCD (2x2 bin mode)'
_diffrn_measurement_method dtprofit.ref
_diffrn_radiation_monochromator graphite
_diffrn_radiation_source 'fine-focus sealed tube'
_diffrn_radiation_type MoK\a
_diffrn_radiation_wavelength 0.71073
_diffrn_reflns_av_R_equivalents 0.0451
_diffrn_reflns_av_sigmaI/netI 0.0849
_diffrn_reflns_limit_h_max 6
_diffrn_reflns_limit_h_min -8
_diffrn_reflns_limit_k_max 24
_diffrn_reflns_limit_k_min -21
_diffrn_reflns_limit_l_max 8
_diffrn_reflns_limit_l_min -9
_diffrn_reflns_number 2406
_diffrn_reflns_theta_full 24.69
_diffrn_reflns_theta_max 24.69
_diffrn_reflns_theta_min 2.81
_exptl_absorpt_coefficient_mu 2.737
_exptl_absorpt_correction_T_max 1.00000
_exptl_absorpt_correction_T_min 0.6741
_exptl_absorpt_correction_type multi-scan
_exptl_crystal_colour Colorless
_exptl_crystal_density_diffrn 2.053
_exptl_crystal_density_method 'not measured'
_exptl_crystal_description Platelet
_exptl_crystal_F_000 752
_exptl_crystal_size_max 0.1000
_exptl_crystal_size_mid 0.1000
_exptl_crystal_size_min 0.0100
_refine_diff_density_max 0.414
_refine_diff_density_min -0.510
_refine_diff_density_rms 0.127
_refine_ls_extinction_method none
_refine_ls_goodness_of_fit_ref 0.920
_refine_ls_hydrogen_treatment mixed
_refine_ls_matrix_type full
_refine_ls_number_parameters 104
_refine_ls_number_reflns 982
_refine_ls_number_restraints 0
_refine_ls_restrained_S_all 0.920
_refine_ls_R_factor_all 0.0809
_refine_ls_R_factor_gt 0.0409
_refine_ls_shift/su_max 0.004
_refine_ls_shift/su_mean 0.000
_refine_ls_structure_factor_coef Fsqd
_refine_ls_weighting_details 'calc w=1/[\s^2^(Fo^2^)+(0.0412P)^2^+0.0000P] where P=(Fo^2^+2Fc^2^)/3'
_refine_ls_weighting_scheme calc
_refine_ls_wR_factor_gt 0.0760
_refine_ls_wR_factor_ref 0.0846
_reflns_number_gt 655
_reflns_number_total 982
_reflns_threshold_expression >2sigma(I)
_cod_data_source_file b211181k.txt
_cod_data_source_block III
_cod_depositor_comments
;
The following automatic conversions were performed:
'_symmetry_cell_setting' value 'Monoclinic' changed to 'monoclinic'
according to '/home/saulius/struct/CIF-dictionaries/cif_core.dic'
dictionary named 'cif_core.dic' version 2.4.1 from
2010-06-29.

'_exptl_absorpt_correction_type' value 'Multiscan' changed to
'multi-scan' according to
'/home/saulius/struct/CIF-dictionaries/cif_core.dic' dictionary named
'cif_core.dic' version 2.4.1 from 2010-06-29.

Automatic conversion script
Id: cif_fix_enum 1527 2010-12-29 10:47:43Z saulius 
;
_cod_original_cell_volume 1215.3(7)
_cod_original_sg_symbol_H-M 'I2/a  '
_cod_database_code 7012470

loop_
_symmetry_equiv_pos_as_xyz
'x, y, z'
'-x+1/2, y, -z'
'x+1/2, y+1/2, z+1/2'
'-x+1, y+1/2, -z+1/2'
'-x, -y, -z'
'x-1/2, -y, z'
'-x+1/2, -y+1/2, -z+1/2'
'x, -y+1/2, z+1/2'

loop_
_atom_site_label
_atom_site_type_symbol
_atom_site_fract_x
_atom_site_fract_y
_atom_site_fract_z
_atom_site_U_iso_or_equiv
_atom_site_adp_type
_atom_site_occupancy
_atom_site_symmetry_multiplicity
_atom_site_calc_flag
_atom_site_refinement_flags
_atom_site_disorder_assembly
_atom_site_disorder_group
Zn1 Zn -0.2500 0.13831(4) 0.5000 0.0211(3) Uani 1 2 d S . .
K1 K 0.2500 0.05052(7) 0.0000 0.0268(4) Uani 1 2 d S . .
K2 K 0.7500 -0.03426(7) 0.5000 0.0316(5) Uani 1 2 d S . .
O1 O -0.4537(5) 0.19815(15) 0.4068(5) 0.0315(10) Uani 1 1 d . . .
O2 O -0.6259(5) 0.11615(18) 0.2924(5) 0.0342(11) Uani 1 1 d . . .
O3 O -0.1601(5) 0.07873(15) 0.3536(4) 0.0283(10) Uani 1 1 d . . .
O4 O -0.0437(5) 0.05197(16) 0.1403(4) 0.0268(9) Uani 1 1 d . . .
C1 C -0.6070(8) 0.1735(3) 0.3197(7) 0.0246(13) Uani 1 1 d . . .
C2 C -0.7715(9) 0.2155(3) 0.2505(9) 0.0317(16) Uani 1 1 d . . .
C3 C -0.1426(7) 0.0870(2) 0.1996(7) 0.0186(12) Uani 1 1 d . . .
C4 C -0.2503(9) 0.1398(3) 0.0935(6) 0.0219(13) Uani 1 1 d . . .
H1 H -0.859(8) 0.207(2) 0.320(7) 0.036(17) Uiso 1 1 d . . .
H2 H -0.825(7) 0.199(2) 0.129(7) 0.037(16) Uiso 1 1 d . . .
H3 H -0.210(6) 0.174(2) 0.154(6) 0.016(14) Uiso 1 1 d . . .
H4 H -0.385(7) 0.1412(19) 0.109(6) 0.019(13) Uiso 1 1 d . . .

loop_
_atom_site_aniso_label
_atom_site_aniso_U_11
_atom_site_aniso_U_22
_atom_site_aniso_U_33
_atom_site_aniso_U_23
_atom_site_aniso_U_13
_atom_site_aniso_U_12
Zn1 0.0231(6) 0.0219(5) 0.0192(6) 0.000 0.0072(4) 0.000
K1 0.0284(11) 0.0282(9) 0.0258(10) 0.000 0.0107(8) 0.000
K2 0.0370(12) 0.0276(10) 0.0340(11) 0.000 0.0160(9) 0.000
O1 0.021(2) 0.029(2) 0.039(3) -0.0027(18) 0.001(2) 0.0039(17)
O2 0.037(3) 0.026(2) 0.037(3) -0.0017(17) 0.005(2) -0.0002(18)
O3 0.041(3) 0.027(2) 0.022(2) 0.0023(17) 0.017(2) 0.0077(18)
O4 0.026(2) 0.033(2) 0.025(2) -0.0016(18) 0.0129(18) 0.0080(19)
C1 0.018(3) 0.033(4) 0.024(4) 0.004(3) 0.009(3) 0.000(3)
C2 0.022(4) 0.034(3) 0.037(4) -0.003(3) 0.004(3) 0.001(3)
C3 0.017(3) 0.020(3) 0.015(3) -0.001(2) -0.001(3) -0.006(2)
C4 0.028(4) 0.023(3) 0.015(3) -0.004(2) 0.007(3) 0.001(3)

loop_
_atom_type_symbol
_atom_type_description
_atom_type_scat_dispersion_real
_atom_type_scat_dispersion_imag
_atom_type_scat_source
C C 0.0033 0.0016 'International Tables Vol C Tables 4.2.6.8 and 6.1.1.4'
H H 0.0000 0.0000 'International Tables Vol C Tables 4.2.6.8 and 6.1.1.4'
O O 0.0106 0.0060 'International Tables Vol C Tables 4.2.6.8 and 6.1.1.4'
Zn Zn 0.2839 1.4301 'International Tables Vol C Tables 4.2.6.8 and 6.1.1.4'
K K 0.2009 0.2494 'International Tables Vol C Tables 4.2.6.8 and 6.1.1.4'

loop_
_geom_angle_atom_site_label_1
_geom_angle_atom_site_label_2
_geom_angle_atom_site_label_3
_geom_angle
_geom_angle_site_symmetry_1
_geom_angle_site_symmetry_3
_geom_angle_publ_flag
O1 Zn1 O1 98.5(2) 2_456 . ?
O1 Zn1 O3 123.18(15) 2_456 2_456 ?
O1 Zn1 O3 107.23(16) . 2_456 ?
O1 Zn1 O3 107.23(16) 2_456 . ?
O1 Zn1 O3 123.18(15) . . ?
O3 Zn1 O3 99.5(2) 2_456 . ?
O1 Zn1 K2 130.74(11) 2_456 1_455 ?
O1 Zn1 K2 130.74(11) . 1_455 ?
O3 Zn1 K2 49.75(10) 2_456 1_455 ?
O3 Zn1 K2 49.75(10) . 1_455 ?
O2 K1 O2 116.50(18) 1_655 2_455 ?
O2 K1 O4 103.85(11) 1_655 2 ?
O2 K1 O4 75.44(12) 2_455 2 ?
O2 K1 O4 75.44(12) 1_655 . ?
O2 K1 O4 103.85(11) 2_455 . ?
O4 K1 O4 178.70(15) 2 . ?
O2 K1 O4 143.24(12) 1_655 5 ?
O2 K1 O4 92.53(11) 2_455 5 ?
O4 K1 O4 105.06(10) 2 5 ?
O4 K1 O4 76.02(11) . 5 ?
O2 K1 O4 92.53(11) 1_655 6_655 ?
O2 K1 O4 143.24(12) 2_455 6_655 ?
O4 K1 O4 76.02(11) 2 6_655 ?
O4 K1 O4 105.06(10) . 6_655 ?
O4 K1 O4 73.13(15) 5 6_655 ?
O2 K1 C3 149.68(12) 1_655 5 ?
O2 K1 C3 93.68(12) 2_455 5 ?
O4 K1 C3 85.55(11) 2 5 ?
O4 K1 C3 95.60(14) . 5 ?
O4 K1 C3 20.47(11) 5 5 ?
O4 K1 C3 61.39(12) 6_655 5 ?
O2 K1 C3 93.68(12) 1_655 6_655 ?
O2 K1 C3 149.68(12) 2_455 6_655 ?
O4 K1 C3 95.60(14) 2 6_655 ?
O4 K1 C3 85.55(11) . 6_655 ?
O4 K1 C3 61.39(12) 5 6_655 ?
O4 K1 C3 20.47(11) 6_655 6_655 ?
C3 K1 C3 56.39(17) 5 6_655 ?
O2 K1 K2 145.66(10) 1_655 5_655 ?
O2 K1 K2 42.71(9) 2_455 5_655 ?
O4 K1 K2 50.55(7) 2 5_655 ?
O4 K1 K2 129.60(8) . 5_655 ?
O4 K1 K2 71.09(8) 5 5_655 ?
O4 K1 K2 100.68(8) 6_655 5_655 ?
C3 K1 K2 60.81(9) 5 5_655 ?
C3 K1 K2 109.60(10) 6_655 5_655 ?
O2 K1 K2 42.71(9) 1_655 5_656 ?
O2 K1 K2 145.66(10) 2_455 5_656 ?
O4 K1 K2 129.60(8) 2 5_656 ?
O4 K1 K2 50.55(7) . 5_656 ?
O4 K1 K2 100.68(8) 5 5_656 ?
O4 K1 K2 71.09(8) 6_655 5_656 ?
C3 K1 K2 109.60(10) 5 5_656 ?
C3 K1 K2 60.81(9) 6_655 5_656 ?
K2 K1 K2 170.09(6) 5_655 5_656 ?
O2 K1 K1 110.50(9) 1_655 5 ?
O2 K1 K1 100.35(8) 2_455 5 ?
O4 K1 K1 142.97(9) 2 5 ?
O4 K1 K1 38.10(7) . 5 ?
O4 K1 K1 37.92(8) 5 5 ?
O4 K1 K1 88.85(9) 6_655 5 ?
C3 K1 K1 57.73(10) 5 5 ?
C3 K1 K1 69.29(10) 6_655 5 ?
K2 K1 K1 101.40(3) 5_655 5 ?
K2 K1 K1 73.47(3) 5_656 5 ?
O2 K1 K1 100.35(8) 1_655 5_655 ?
O2 K1 K1 110.50(9) 2_455 5_655 ?
O4 K1 K1 38.10(7) 2 5_655 ?
O4 K1 K1 142.97(9) . 5_655 ?
O4 K1 K1 88.85(9) 5 5_655 ?
O4 K1 K1 37.92(8) 6_655 5_655 ?
C3 K1 K1 69.29(10) 5 5_655 ?
C3 K1 K1 57.73(10) 6_655 5_655 ?
K2 K1 K1 73.47(3) 5_655 5_655 ?
K2 K1 K1 101.40(3) 5_656 5_655 ?
K1 K1 K1 119.53(8) 5 5_655 ?
O2 K2 O2 100.82(17) 6_755 5_556 ?
O2 K2 O3 161.50(12) 6_755 2_556 ?
O2 K2 O3 97.68(11) 5_556 2_556 ?
O2 K2 O3 97.68(11) 6_755 1_655 ?
O2 K2 O3 161.50(12) 5_556 1_655 ?
O3 K2 O3 63.83(15) 2_556 1_655 ?
O2 K2 O3 91.97(11) 6_755 6_655 ?
O2 K2 O3 64.72(10) 5_556 6_655 ?
O3 K2 O3 95.68(9) 2_556 6_655 ?
O3 K2 O3 115.09(11) 1_655 6_655 ?
O2 K2 O3 64.72(10) 6_755 5_656 ?
O2 K2 O3 91.97(11) 5_556 5_656 ?
O3 K2 O3 115.09(11) 2_556 5_656 ?
O3 K2 O3 95.68(9) 1_655 5_656 ?
O3 K2 O3 144.11(14) 6_655 5_656 ?
O2 K2 O4 68.05(10) 6_755 6_655 ?
O2 K2 O4 102.63(10) 5_556 6_655 ?
O3 K2 O4 107.58(10) 2_556 6_655 ?
O3 K2 O4 84.51(10) 1_655 6_655 ?
O3 K2 O4 41.51(9) 6_655 6_655 ?
O3 K2 O4 132.37(10) 5_656 6_655 ?
O2 K2 O4 102.63(10) 6_755 5_656 ?
O2 K2 O4 68.05(10) 5_556 5_656 ?
O3 K2 O4 84.51(10) 2_556 5_656 ?
O3 K2 O4 107.58(10) 1_655 5_656 ?
O3 K2 O4 132.37(10) 6_655 5_656 ?
O3 K2 O4 41.51(9) 5_656 5_656 ?
O4 K2 O4 166.03(13) 6_655 5_656 ?
O2 K2 C3 74.03(12) 6_755 6_655 ?
O2 K2 C3 81.58(12) 5_556 6_655 ?
O3 K2 C3 108.69(11) 2_556 6_655 ?
O3 K2 C3 103.95(12) 1_655 6_655 ?
O3 K2 C3 22.21(10) 6_655 6_655 ?
O3 K2 C3 136.21(11) 5_656 6_655 ?
O4 K2 C3 21.17(10) 6_655 6_655 ?
O4 K2 C3 148.44(12) 5_656 6_655 ?
O2 K2 C3 81.58(12) 6_755 5_656 ?
O2 K2 C3 74.03(12) 5_556 5_656 ?
O3 K2 C3 103.95(12) 2_556 5_656 ?
O3 K2 C3 108.69(11) 1_655 5_656 ?
O3 K2 C3 136.21(11) 6_655 5_656 ?
O3 K2 C3 22.21(10) 5_656 5_656 ?
O4 K2 C3 148.44(12) 6_655 5_656 ?
O4 K2 C3 21.17(10) 5_656 5_656 ?
C3 K2 C3 141.36(17) 6_655 5_656 ?
O2 K2 Zn1 129.59(9) 6_755 1_655 ?
O2 K2 Zn1 129.59(9) 5_556 1_655 ?
O3 K2 Zn1 31.92(7) 2_556 1_655 ?
O3 K2 Zn1 31.92(7) 1_655 1_655 ?
O3 K2 Zn1 107.94(7) 6_655 1_655 ?
O3 K2 Zn1 107.94(7) 5_656 1_655 ?
O4 K2 Zn1 96.98(7) 6_655 1_655 ?
O4 K2 Zn1 96.98(7) 5_656 1_655 ?
C3 K2 Zn1 109.32(8) 6_655 1_655 ?
C3 K2 Zn1 109.32(8) 5_656 1_655 ?
O2 K2 K2 76.39(8) 6_755 5_756 ?
O2 K2 K2 134.72(8) 5_556 5_756 ?
O3 K2 K2 90.77(9) 2_556 5_756 ?
O3 K2 K2 50.40(8) 1_655 5_756 ?
O3 K2 K2 158.46(7) 6_655 5_756 ?
O3 K2 K2 45.28(7) 5_656 5_756 ?
O4 K2 K2 116.97(7) 6_655 5_756 ?
O4 K2 K2 68.64(7) 5_656 5_756 ?
C3 K2 K2 136.99(10) 6_655 5_756 ?
C3 K2 K2 60.79(9) 5_656 5_756 ?
Zn1 K2 K2 68.44(4) 1_655 5_756 ?
C1 O1 Zn1 114.5(3) . . ?
C1 O2 K1 131.8(3) . 1_455 ?
C1 O2 K2 124.1(4) . 5_556 ?
K1 O2 K2 96.12(13) 1_455 5_556 ?
C3 O3 Zn1 128.6(3) . . ?
C3 O3 K2 127.6(3) . 1_455 ?
Zn1 O3 K2 98.34(14) . 1_455 ?
C3 O3 K2 93.1(3) . 5_656 ?
Zn1 O3 K2 115.71(14) . 5_656 ?
K2 O3 K2 84.32(9) 1_455 5_656 ?
C3 O4 K1 143.0(3) . . ?
C3 O4 K1 108.8(3) . 5 ?
K1 O4 K1 103.98(11) . 5 ?
C3 O4 K2 93.0(3) . 5_656 ?
K1 O4 K2 87.09(10) . 5_656 ?
K1 O4 K2 116.77(12) 5 5_656 ?
O2 C1 O1 122.9(5) . . ?
O2 C1 C2 119.1(5) . . ?
O1 C1 C2 117.9(5) . . ?
C1 C2 C2 116.0(6) . 7_355 ?
O4 C3 O3 121.1(5) . . ?
O4 C3 C4 121.1(5) . . ?
O3 C3 C4 117.8(5) . . ?
O4 C3 K1 50.7(2) . 5 ?
O3 C3 K1 105.3(3) . 5 ?
C4 C3 K1 111.9(3) . 5 ?
O4 C3 K2 65.8(3) . 5_656 ?
O3 C3 K2 64.7(3) . 5_656 ?
C4 C3 K2 149.6(3) . 5_656 ?
K1 C3 K2 95.14(13) 5 5_656 ?
C3 C4 C4 114.6(4) . 2_455 ?

loop_
_geom_bond_atom_site_label_1
_geom_bond_atom_site_label_2
_geom_bond_distance
_geom_bond_site_symmetry_2
_geom_bond_publ_flag
Zn1 O1 1.957(3) 2_456 ?
Zn1 O1 1.957(3) . ?
Zn1 O3 1.968(3) 2_456 ?
Zn1 O3 1.968(3) . ?
Zn1 K2 3.684(2) 1_455 ?
K1 O2 2.663(4) 1_655 ?
K1 O2 2.663(4) 2_455 ?
K1 O4 2.713(4) 2 ?
K1 O4 2.713(4) . ?
K1 O4 2.724(4) 5 ?
K1 O4 2.724(4) 6_655 ?
K1 C3 3.331(5) 5 ?
K1 C3 3.331(5) 6_655 ?
K1 K2 4.0213(13) 5_655 ?
K1 K2 4.0213(13) 5_656 ?
K1 K1 4.283(2) 5 ?
K1 K1 4.283(2) 5_655 ?
K2 O2 2.743(4) 6_755 ?
K2 O2 2.743(4) 5_556 ?
K2 O3 2.841(4) 2_556 ?
K2 O3 2.841(4) 1_655 ?
K2 O3 3.081(4) 6_655 ?
K2 O3 3.081(4) 5_656 ?
K2 O4 3.109(4) 6_655 ?
K2 O4 3.109(4) 5_656 ?
K2 C3 3.404(5) 6_655 ?
K2 C3 3.404(5) 5_656 ?
K2 Zn1 3.684(2) 1_655 ?
K2 K2 3.9793(16) 5_756 ?
O1 C1 1.268(6) . ?
O2 C1 1.245(6) . ?
O2 K1 2.663(4) 1_455 ?
O2 K2 2.743(4) 5_556 ?
O3 C3 1.289(6) . ?
O3 K2 2.841(4) 1_455 ?
O3 K2 3.081(4) 5_656 ?
O4 C3 1.231(6) . ?
O4 K1 2.724(4) 5 ?
O4 K2 3.109(4) 5_656 ?
C1 C2 1.488(7) . ?
C2 C2 1.509(12) 7_355 ?
C3 C4 1.499(7) . ?
C3 K1 3.331(5) 5 ?
C3 K2 3.404(5) 5_656 ?
C4 C4 1.500(10) 2_455 ?
